data_7152174
loop_
_publ_author_name
'Griffin, Karen'
'Montagne, Cyril'
'Hoang, Cam Thuy'
'Clarkson, Guy J.'
'Shipman, Michael'

_publ_section_title
;
 Lewis acid promoted intramolecular (3 + 2) 'cycloadditions' of
 methyleneaziridines with alkene and alkyne acceptors.
;
_journal_issue 5
_journal_name_full 'Organic &amp; biomolecular chemistry'
_journal_page_first 1032
_journal_page_last 1039
_journal_paper_doi 10.1039/c1ob06578e
_journal_volume 10
_journal_year 2012
_chemical_formula_moiety 'C24 H31 N O'
_chemical_formula_sum 'C24 H31 N O'
_chemical_formula_weight 349.50
_chemical_name_systematic
;
?
;
_space_group_IT_number 14
_symmetry_cell_setting monoclinic
_symmetry_space_group_name_Hall '-P 2ybc'
_symmetry_space_group_name_H-M 'P 1 21/c 1'
_atom_sites_solution_hydrogens geom
_atom_sites_solution_primary direct
_atom_sites_solution_secondary difmap
_audit_creation_method SHELXL-97
_cell_angle_alpha 90.00
_cell_angle_beta 105.993(11)
_cell_angle_gamma 90.00
_cell_formula_units_Z 4
_cell_length_a 11.4815(14)
_cell_length_b 17.5731(15)
_cell_length_c 10.4720(10)
_cell_measurement_reflns_used 3262
_cell_measurement_temperature 100(2)
_cell_measurement_theta_max 70.77
_cell_measurement_theta_min 4.00
_cell_volume 2031.1(4)
_computing_cell_refinement 'CrysAlis RED, Oxford Diffraction Ltd'
_computing_data_collection 'CrysAlis CCD, Oxford Diffraction Ltd'
_computing_data_reduction 'CrysAlis RED, Oxford Diffraction Ltd'
_computing_molecular_graphics 'SHELXTL (Sheldrick, 1997)'
_computing_publication_material 'SHELXTL (Sheldrick, 1997)'
_computing_structure_refinement 'SHELXL-97 (Sheldrick, 1997)'
_computing_structure_solution 'SHELXS-97 (Sheldrick, 1990)'
_diffrn_ambient_temperature 100(2)
_diffrn_detector_area_resol_mean 10.2833
_diffrn_measured_fraction_theta_full 0.988
_diffrn_measured_fraction_theta_max 0.976
_diffrn_measurement_device_type 'Oxford Diffraction Gemini R'
_diffrn_measurement_method '\f & \w scans'
_diffrn_radiation_monochromator graphite
_diffrn_radiation_source 'Enhance (Cu) X-ray Source'
_diffrn_radiation_type CuK\a
_diffrn_radiation_wavelength 1.54184
_diffrn_reflns_av_R_equivalents 0.0901
_diffrn_reflns_av_sigmaI/netI 0.0363
_diffrn_reflns_limit_h_max 14
_diffrn_reflns_limit_h_min -13
_diffrn_reflns_limit_k_max 20
_diffrn_reflns_limit_k_min -21
_diffrn_reflns_limit_l_max 12
_diffrn_reflns_limit_l_min -10
_diffrn_reflns_number 10496
_diffrn_reflns_theta_full 68.00
_diffrn_reflns_theta_max 70.91
_diffrn_reflns_theta_min 4.01
_diffrn_standards_decay_% nil
_exptl_absorpt_coefficient_mu 0.523
_exptl_absorpt_correction_T_max 1.00
_exptl_absorpt_correction_T_min 0.56
_exptl_absorpt_correction_type multi-scan
_exptl_absorpt_process_details 'ABSPACK(CrysAlis, Oxford Diffraction)'
_exptl_crystal_colour colourless
_exptl_crystal_density_diffrn 1.143
_exptl_crystal_density_method 'not measured'
_exptl_crystal_description block
_exptl_crystal_F_000 760
_exptl_crystal_size_max 0.60
_exptl_crystal_size_mid 0.40
_exptl_crystal_size_min 0.18
_refine_diff_density_max 0.247
_refine_diff_density_min -0.294
_refine_diff_density_rms 0.056
_refine_ls_extinction_coef 0.0062(17)
_refine_ls_extinction_expression Fc^*^=kFc[1+0.001xFc^2^\l^3^/sin(2\q)]^-1/4^
_refine_ls_extinction_method SHELXL
_refine_ls_goodness_of_fit_ref 1.150
_refine_ls_hydrogen_treatment constr
_refine_ls_matrix_type full
_refine_ls_number_parameters 239
_refine_ls_number_reflns 3819
_refine_ls_number_restraints 0
_refine_ls_restrained_S_all 1.150
_refine_ls_R_factor_all 0.0849
_refine_ls_R_factor_gt 0.0746
_refine_ls_shift/su_max 0.000
_refine_ls_shift/su_mean 0.000
_refine_ls_structure_factor_coef Fsqd
_refine_ls_weighting_details 'calc w=1/[\s^2^(Fo^2^)+(0.1641P)^2^+0.1533P] where P=(Fo^2^+2Fc^2^)/3'
_refine_ls_weighting_scheme calc
_refine_ls_wR_factor_gt 0.2304
_refine_ls_wR_factor_ref 0.2554
_reflns_number_gt 3014
_reflns_number_total 3819
_reflns_threshold_expression >2sigma(I)
_cod_data_source_file c1ob06578e.txt
_cod_data_source_block kg1
_cod_original_sg_symbol_H-M P2(1)/c
_cod_database_code 7152174

loop_
_symmetry_equiv_pos_as_xyz
'x, y, z'
'-x, y+1/2, -z+1/2'
'-x, -y, -z'
'x, -y-1/2, z-1/2'

loop_
_atom_site_label
_atom_site_type_symbol
_atom_site_fract_x
_atom_site_fract_y
_atom_site_fract_z
_atom_site_U_iso_or_equiv
_atom_site_adp_type
_atom_site_occupancy
_atom_site_symmetry_multiplicity
_atom_site_calc_flag
_atom_site_refinement_flags
C1 C 0.2845(3) 0.55553(13) 0.1448(3) 0.0780(7) Uani 1 1 d .
H1 H 0.3683 0.5466 0.1557 0.094 Uiso 1 1 calc R
C2 C 0.2154(4) 0.58758(15) 0.0283(3) 0.0953(10) Uani 1 1 d .
H2 H 0.2521 0.6011 -0.0395 0.114 Uiso 1 1 calc R
C3 C 0.0946(4) 0.60005(16) 0.0097(3) 0.1018(10) Uani 1 1 d .
H3 H 0.0469 0.6216 -0.0710 0.122 Uiso 1 1 calc R
C4 C 0.0419(3) 0.58108(16) 0.1093(3) 0.0919(8) Uani 1 1 d .
H4 H -0.0420 0.5900 0.0975 0.110 Uiso 1 1 calc R
C5 C 0.1116(2) 0.54904(13) 0.2261(2) 0.0700(6) Uani 1 1 d .
H5 H 0.0746 0.5357 0.2937 0.084 Uiso 1 1 calc R
C6 C 0.23408(19) 0.53609(10) 0.2462(2) 0.0579(5) Uani 1 1 d .
C7 C 0.31139(18) 0.50471(11) 0.3757(2) 0.0593(5) Uani 1 1 d .
H7A H 0.3895 0.4873 0.3633 0.071 Uiso 1 1 calc R
H7B H 0.3289 0.5459 0.4428 0.071 Uiso 1 1 calc R
N8 N 0.25401(14) 0.44155(8) 0.42531(15) 0.0514(5) Uani 1 1 d .
C9 C 0.31110(17) 0.41914(11) 0.56339(18) 0.0538(5) Uani 1 1 d .
H9 H 0.3959 0.4031 0.5685 0.065 Uiso 1 1 calc R
C10 C 0.2399(2) 0.34638(12) 0.5759(2) 0.0618(6) Uani 1 1 d .
H10 H 0.2944 0.3095 0.6370 0.074 Uiso 1 1 calc R
C11 C 0.1207(3) 0.35513(16) 0.6152(3) 0.0899(9) Uani 1 1 d .
H11A H 0.1346 0.3475 0.7119 0.108 Uiso 1 1 calc R
H11B H 0.0852 0.4062 0.5909 0.108 Uiso 1 1 calc R
C12 C 0.0391(3) 0.29424(16) 0.5379(3) 0.0887(9) Uani 1 1 d .
H12A H -0.0468 0.3045 0.5328 0.106 Uiso 1 1 calc R
H12B H 0.0618 0.2434 0.5775 0.106 Uiso 1 1 calc R
C13 C 0.0621(2) 0.30046(16) 0.4021(3) 0.0789(7) Uani 1 1 d .
H13A H 0.0172 0.3439 0.3514 0.095 Uiso 1 1 calc R
H13B H 0.0377 0.2532 0.3501 0.095 Uiso 1 1 calc R
C14 C 0.19946(19) 0.31296(11) 0.4337(2) 0.0590(5) Uani 1 1 d .
H14 H 0.2412 0.2633 0.4307 0.071 Uiso 1 1 calc R
C15 C 0.23803(17) 0.37137(10) 0.34380(19) 0.0527(5) Uani 1 1 d .
H15 H 0.1683 0.3794 0.2633 0.063 Uiso 1 1 calc R
C16 C 0.34799(17) 0.34771(10) 0.29781(19) 0.0519(5) Uani 1 1 d .
C17 C 0.35145(19) 0.36491(11) 0.16946(19) 0.0558(5) Uani 1 1 d .
H17 H 0.2845 0.3904 0.1115 0.067 Uiso 1 1 calc R
C18 C 0.44961(19) 0.34595(11) 0.12374(19) 0.0572(5) Uani 1 1 d .
H18 H 0.4500 0.3593 0.0360 0.069 Uiso 1 1 calc R
C19 C 0.54714(18) 0.30765(10) 0.20509(19) 0.0534(5) Uani 1 1 d .
C20 C 0.54628(19) 0.28876(12) 0.3328(2) 0.0590(5) Uani 1 1 d .
H20 H 0.6129 0.2624 0.3897 0.071 Uiso 1 1 calc R
C21 C 0.44667(19) 0.30872(12) 0.3774(2) 0.0591(5) Uani 1 1 d .
H21 H 0.4463 0.2952 0.4652 0.071 Uiso 1 1 calc R
O22 O 0.63987(14) 0.29213(9) 0.15022(16) 0.0685(5) Uani 1 1 d .
C23 C 0.7372(2) 0.24729(17) 0.2217(3) 0.0903(9) Uani 1 1 d .
H23A H 0.7985 0.2442 0.1728 0.136 Uiso 1 1 calc R
H23B H 0.7080 0.1961 0.2334 0.136 Uiso 1 1 calc R
H23C H 0.7730 0.2703 0.3090 0.136 Uiso 1 1 calc R
C24 C 0.3199(2) 0.48359(13) 0.6652(2) 0.0642(6) Uani 1 1 d .
H24 H 0.3858 0.5181 0.6544 0.077 Uiso 1 1 calc R
C25 C 0.2080(2) 0.53378(15) 0.6482(3) 0.0783(7) Uani 1 1 d .
H25A H 0.2310 0.5811 0.6982 0.117 Uiso 1 1 calc R
H25B H 0.1477 0.5068 0.6816 0.117 Uiso 1 1 calc R
H25C H 0.1735 0.5456 0.5539 0.117 Uiso 1 1 calc R
C26 C 0.3635(3) 0.45187(19) 0.8073(3) 0.0860(8) Uani 1 1 d .
H26A H 0.3908 0.4939 0.8700 0.129 Uiso 1 1 calc R
H26B H 0.4309 0.4165 0.8134 0.129 Uiso 1 1 calc R
H26C H 0.2967 0.4250 0.8291 0.129 Uiso 1 1 calc R

loop_
_atom_site_aniso_label
_atom_site_aniso_U_11
_atom_site_aniso_U_22
_atom_site_aniso_U_33
_atom_site_aniso_U_23
_atom_site_aniso_U_13
_atom_site_aniso_U_12
C1 0.1112(19) 0.0537(12) 0.0926(16) 0.0107(11) 0.0677(15) 0.0078(12)
C2 0.168(3) 0.0604(14) 0.0810(16) 0.0133(12) 0.0742(19) 0.0133(17)
C3 0.172(3) 0.0640(15) 0.0716(15) 0.0134(12) 0.0364(17) 0.0258(18)
C4 0.104(2) 0.0792(17) 0.0935(19) 0.0122(14) 0.0278(15) 0.0250(15)
C5 0.0820(15) 0.0630(13) 0.0759(14) 0.0131(10) 0.0400(11) 0.0133(11)
C6 0.0769(13) 0.0377(9) 0.0723(12) 0.0038(8) 0.0425(10) 0.0028(8)
C7 0.0624(11) 0.0482(10) 0.0787(13) 0.0045(9) 0.0384(10) -0.0035(8)
N8 0.0572(9) 0.0433(8) 0.0624(9) 0.0028(6) 0.0314(7) -0.0004(6)
C9 0.0542(10) 0.0522(10) 0.0612(11) 0.0046(8) 0.0264(8) 0.0033(8)
C10 0.0764(13) 0.0501(11) 0.0669(12) 0.0105(8) 0.0333(10) 0.0004(9)
C11 0.109(2) 0.0868(17) 0.1016(19) -0.0138(14) 0.0756(17) -0.0267(15)
C12 0.0945(18) 0.0808(16) 0.114(2) -0.0039(15) 0.0674(16) -0.0220(14)
C13 0.0724(14) 0.0813(16) 0.0947(17) -0.0018(13) 0.0429(12) -0.0158(12)
C14 0.0664(12) 0.0447(10) 0.0774(13) 0.0025(8) 0.0393(10) -0.0022(8)
C15 0.0562(10) 0.0477(10) 0.0615(10) 0.0026(8) 0.0283(8) 0.0007(8)
C16 0.0586(10) 0.0459(9) 0.0587(10) 0.0018(7) 0.0288(8) 0.0013(7)
C17 0.0669(11) 0.0485(10) 0.0575(10) 0.0041(8) 0.0266(8) 0.0080(8)
C18 0.0759(13) 0.0513(10) 0.0534(10) 0.0049(8) 0.0329(9) 0.0061(9)
C19 0.0641(11) 0.0445(9) 0.0626(11) -0.0011(7) 0.0356(9) 0.0014(8)
C20 0.0639(12) 0.0580(11) 0.0619(11) 0.0070(8) 0.0290(9) 0.0114(9)
C21 0.0691(12) 0.0606(11) 0.0567(11) 0.0107(8) 0.0328(9) 0.0100(9)
O22 0.0712(9) 0.0716(10) 0.0774(10) 0.0055(7) 0.0451(8) 0.0117(7)
C23 0.0862(17) 0.0903(19) 0.112(2) 0.0157(16) 0.0572(15) 0.0310(15)
C24 0.0666(12) 0.0638(12) 0.0674(12) -0.0046(9) 0.0272(10) -0.0034(10)
C25 0.0859(16) 0.0680(14) 0.0872(16) -0.0162(12) 0.0344(13) 0.0076(12)
C26 0.0872(17) 0.106(2) 0.0657(13) -0.0056(13) 0.0222(12) -0.0029(14)

loop_
_atom_type_symbol
_atom_type_description
_atom_type_scat_dispersion_real
_atom_type_scat_dispersion_imag
_atom_type_scat_source
C C 0.0181 0.0091 'International Tables Vol C Tables 4.2.6.8 and 6.1.1.4'
H H 0.0000 0.0000 'International Tables Vol C Tables 4.2.6.8 and 6.1.1.4'
N N 0.0311 0.0180 'International Tables Vol C Tables 4.2.6.8 and 6.1.1.4'
O O 0.0492 0.0322 'International Tables Vol C Tables 4.2.6.8 and 6.1.1.4'

loop_
_geom_angle_atom_site_label_1
_geom_angle_atom_site_label_2
_geom_angle_atom_site_label_3
_geom_angle
C2 C1 C6 121.3(3)
C2 C1 H1 119.4
C6 C1 H1 119.4
C3 C2 C1 120.4(2)
C3 C2 H2 119.8
C1 C2 H2 119.8
C2 C3 C4 119.5(3)
C2 C3 H3 120.2
C4 C3 H3 120.2
C3 C4 C5 119.9(3)
C3 C4 H4 120.1
C5 C4 H4 120.1
C6 C5 C4 121.2(2)
C6 C5 H5 119.4
C4 C5 H5 119.4
C5 C6 C1 117.7(2)
C5 C6 C7 121.34(17)
C1 C6 C7 120.9(2)
N8 C7 C6 112.82(17)
N8 C7 H7A 109.0
C6 C7 H7A 109.0
N8 C7 H7B 109.0
C6 C7 H7B 109.0
H7A C7 H7B 107.8
C7 N8 C9 115.64(16)
C7 N8 C15 115.13(14)
C9 N8 C15 107.16(14)
N8 C9 C24 114.29(16)
N8 C9 C10 101.70(16)
C24 C9 C10 119.10(15)
N8 C9 H9 107.0
C24 C9 H9 107.0
C10 C9 H9 107.0
C11 C10 C9 118.03(18)
C11 C10 C14 103.97(19)
C9 C10 C14 104.99(15)
C11 C10 H10 109.8
C9 C10 H10 109.8
C14 C10 H10 109.8
C12 C11 C10 104.6(2)
C12 C11 H11A 110.8
C10 C11 H11A 110.8
C12 C11 H11B 110.8
C10 C11 H11B 110.8
H11A C11 H11B 108.9
C11 C12 C13 102.09(19)
C11 C12 H12A 111.4
C13 C12 H12A 111.4
C11 C12 H12B 111.4
C13 C12 H12B 111.4
H12A C12 H12B 109.2
C12 C13 C14 104.0(2)
C12 C13 H13A 111.0
C14 C13 H13A 111.0
C12 C13 H13B 111.0
C14 C13 H13B 111.0
H13A C13 H13B 109.0
C13 C14 C15 114.56(19)
C13 C14 C10 106.24(17)
C15 C14 C10 105.94(16)
C13 C14 H14 110.0
C15 C14 H14 110.0
C10 C14 H14 110.0
N8 C15 C16 115.21(15)
N8 C15 C14 102.35(14)
C16 C15 C14 114.43(15)
N8 C15 H15 108.2
C16 C15 H15 108.2
C14 C15 H15 108.2
C21 C16 C17 116.90(17)
C21 C16 C15 123.60(16)
C17 C16 C15 119.49(17)
C18 C17 C16 121.77(18)
C18 C17 H17 119.1
C16 C17 H17 119.1
C19 C18 C17 120.28(17)
C19 C18 H18 119.9
C17 C18 H18 119.9
O22 C19 C18 115.49(17)
O22 C19 C20 124.92(19)
C18 C19 C20 119.59(17)
C19 C20 C21 119.31(19)
C19 C20 H20 120.3
C21 C20 H20 120.3
C16 C21 C20 122.13(18)
C16 C21 H21 118.9
C20 C21 H21 118.9
C19 O22 C23 118.99(17)
O22 C23 H23A 109.5
O22 C23 H23B 109.5
H23A C23 H23B 109.5
O22 C23 H23C 109.5
H23A C23 H23C 109.5
H23B C23 H23C 109.5
C25 C24 C26 111.2(2)
C25 C24 C9 116.82(18)
C26 C24 C9 110.20(19)
C25 C24 H24 105.9
C26 C24 H24 105.9
C9 C24 H24 105.9
C24 C25 H25A 109.5
C24 C25 H25B 109.5
H25A C25 H25B 109.5
C24 C25 H25C 109.5
H25A C25 H25C 109.5
H25B C25 H25C 109.5
C24 C26 H26A 109.5
C24 C26 H26B 109.5
H26A C26 H26B 109.5
C24 C26 H26C 109.5
H26A C26 H26C 109.5
H26B C26 H26C 109.5

loop_
_geom_bond_atom_site_label_1
_geom_bond_atom_site_label_2
_geom_bond_distance
C1 C2 1.379(4)
C1 C6 1.385(3)
C1 H1 0.9500
C2 C3 1.365(5)
C2 H2 0.9500
C3 C4 1.382(5)
C3 H3 0.9500
C4 C5 1.384(4)
C4 H4 0.9500
C5 C6 1.382(3)
C5 H5 0.9500
C6 C7 1.506(3)
C7 N8 1.458(2)
C7 H7A 0.9900
C7 H7B 0.9900
N8 C9 1.467(3)
N8 C15 1.482(2)
C9 C24 1.540(3)
C9 C10 1.542(3)
C9 H9 1.0000
C10 C11 1.542(3)
C10 C14 1.548(3)
C10 H10 1.0000
C11 C12 1.504(4)
C11 H11A 0.9900
C11 H11B 0.9900
C12 C13 1.520(4)
C12 H12A 0.9900
C12 H12B 0.9900
C13 C14 1.535(3)
C13 H13A 0.9900
C13 H13B 0.9900
C14 C15 1.538(2)
C14 H14 1.0000
C15 C16 1.528(2)
C15 H15 1.0000
C16 C21 1.389(3)
C16 C17 1.389(3)
C17 C18 1.381(3)
C17 H17 0.9500
C18 C19 1.381(3)
C18 H18 0.9500
C19 O22 1.369(2)
C19 C20 1.381(3)
C20 C21 1.394(3)
C20 H20 0.9500
C21 H21 0.9500
O22 C23 1.403(3)
C23 H23A 0.9800
C23 H23B 0.9800
C23 H23C 0.9800
C24 C25 1.528(3)
C24 C26 1.538(3)
C24 H24 1.0000
C25 H25A 0.9800
C25 H25B 0.9800
C25 H25C 0.9800
C26 H26A 0.9800
C26 H26B 0.9800
C26 H26C 0.9800
